data_7032927
loop_
_publ_author_name
'Feng, Xun'
'Feng, Yu-Quan'
'Chen, Jun Jing'
'Ng, Seik-Weng'
'Wang, Li-Ya'
'Guo, Jin-Zhong'

_publ_section_title
;
 Reticular three-dimensional 3d-4f frameworks constructed through
 substituted imidazole-dicarboxylate: syntheses, luminescence and magnetic
 properties study.
;
_journal_issue 2
_journal_name_full 'Dalton transactions (Cambridge, England : 2003)'
_journal_page_first 804
_journal_page_last 816
_journal_paper_doi 10.1039/c4dt02047b
_journal_volume 44
_journal_year 2015
_chemical_formula_moiety 'Ho Zn (H2 O)2 (C6 H3 N2 O4) (C6 H4 N2 O4), 2.5H2 O'
_chemical_formula_sum 'C12 H16 Ho N4 O12.5 Zn'
_chemical_formula_weight 646.59
_chemical_name_systematic
; 
 ? 
;
_space_group_IT_number 15
_symmetry_cell_setting monoclinic
_symmetry_space_group_name_Hall '-C 2yc'
_symmetry_space_group_name_H-M 'C 1 2/c 1'
_atom_sites_solution_hydrogens geom
_atom_sites_solution_primary direct
_atom_sites_solution_secondary difmap
_audit_creation_method SHELXL-97
_cell_angle_alpha 90.00
_cell_angle_beta 113.911(1)
_cell_angle_gamma 90.00
_cell_formula_units_Z 8
_cell_length_a 24.1912(11)
_cell_length_b 9.1774(4)
_cell_length_c 19.0096(9)
_cell_measurement_reflns_used 6983
_cell_measurement_temperature 293(2)
_cell_measurement_theta_max 28.3774
_cell_measurement_theta_min 2.3210
_cell_volume 3858.2(3)
_computing_cell_refinement 'SAINT (Bruker, 2011)'
_computing_data_collection 'APEX2 (Bruker, 2011)'
_computing_data_reduction SAINT
_computing_molecular_graphics 'X-Seed (Barbour, 2001)'
_computing_publication_material 'publCIF (Westrip, 2010)'
_computing_structure_refinement 'SHELXL-97 (Sheldrick, 2008)'
_computing_structure_solution 'SHELXS-97 (Sheldrick, 2008)'
_diffrn_ambient_temperature 293(2)
_diffrn_measured_fraction_theta_full 0.990
_diffrn_measured_fraction_theta_max 0.990
_diffrn_measurement_device_type 'Bruker SMART APEX diffractometer'
_diffrn_measurement_method '\w scans'
_diffrn_radiation_monochromator graphite
_diffrn_radiation_source 'fine-focus sealed tube'
_diffrn_radiation_type MoK\a
_diffrn_radiation_wavelength 0.71073
_diffrn_reflns_av_R_equivalents 0.0434
_diffrn_reflns_av_sigmaI/netI 0.0537
_diffrn_reflns_limit_h_max 31
_diffrn_reflns_limit_h_min -30
_diffrn_reflns_limit_k_max 11
_diffrn_reflns_limit_k_min -11
_diffrn_reflns_limit_l_max 24
_diffrn_reflns_limit_l_min -22
_diffrn_reflns_number 11077
_diffrn_reflns_theta_full 27.50
_diffrn_reflns_theta_max 27.50
_diffrn_reflns_theta_min 2.32
_diffrn_standards_decay_% 0
_diffrn_standards_interval_count 0
_diffrn_standards_interval_time 0
_diffrn_standards_number 0
_exptl_absorpt_coefficient_mu 5.390
_exptl_absorpt_correction_T_max 1
_exptl_absorpt_correction_T_min 0.223760
_exptl_absorpt_correction_type multi-scan
_exptl_absorpt_process_details 'SADABS (Sheldrick, 1996)'
_exptl_crystal_colour 'light yellow'
_exptl_crystal_density_diffrn 2.226
_exptl_crystal_density_method 'not measured'
_exptl_crystal_description prism
_exptl_crystal_F_000 2504
_exptl_crystal_size_max 0.19
_exptl_crystal_size_mid 0.15
_exptl_crystal_size_min 0.13
_refine_diff_density_max 3.699
_refine_diff_density_min -2.220
_refine_diff_density_rms 0.227
_refine_ls_extinction_method none
_refine_ls_goodness_of_fit_ref 1.039
_refine_ls_hydrogen_treatment constr
_refine_ls_matrix_type full
_refine_ls_number_parameters 280
_refine_ls_number_reflns 4388
_refine_ls_number_restraints 24
_refine_ls_restrained_S_all 1.042
_refine_ls_R_factor_all 0.0441
_refine_ls_R_factor_gt 0.0407
_refine_ls_shift/su_max 0.001
_refine_ls_shift/su_mean 0.001
_refine_ls_structure_factor_coef Fsqd
_refine_ls_weighting_details 'calc w=1/[\s^2^(Fo^2^)+(0.0619P)^2^+26.4941P] where P=(Fo^2^+2Fc^2^)/3'
_refine_ls_weighting_scheme calc
_refine_ls_wR_factor_gt 0.1068
_refine_ls_wR_factor_ref 0.1094
_reflns_number_gt 4001
_reflns_number_total 4388
_reflns_threshold_expression I>2\s(I)
_cod_data_source_file c4dt02047b3.cif
_cod_data_source_block ho
_cod_depositor_comments 'Adding full bibliography for 7032926--7032931.cif.'
_cod_original_sg_symbol_H-M 'C 2/c'
_cod_original_formula_sum 'C12 H16 Ho N4 O12.50 Zn'
_cod_database_code 7032927

loop_
_symmetry_equiv_pos_as_xyz
'x, y, z'
'-x, y, -z+1/2'
'x+1/2, y+1/2, z'
'-x+1/2, y+1/2, -z+1/2'
'-x, -y, -z'
'x, -y, z-1/2'
'-x+1/2, -y+1/2, -z'
'x+1/2, -y+1/2, z-1/2'

loop_
_atom_site_label
_atom_site_type_symbol
_atom_site_fract_x
_atom_site_fract_y
_atom_site_fract_z
_atom_site_U_iso_or_equiv
_atom_site_adp_type
_atom_site_occupancy
_atom_site_symmetry_multiplicity
_atom_site_calc_flag
_atom_site_refinement_flags
Ho1 Ho 0.541601(9) 0.69446(2) 0.494865(12) 0.01323(10) Uani 1 1 d .
Zn1 Zn 0.71217(3) 0.48835(6) 0.33532(3) 0.01668(15) Uani 1 1 d .
O1 O 0.6145(2) 0.6490(5) 0.4555(3) 0.0332(10) Uani 1 1 d .
O2 O 0.6643(2) 0.6340(4) 0.3811(3) 0.0284(9) Uani 1 1 d .
O3 O 0.54703(15) 0.4333(4) 0.4953(2) 0.0175(8) Uani 1 1 d .
O4 O 0.54174(18) 0.1979(4) 0.4826(3) 0.0251(9) Uani 1 1 d .
O5 O 0.60861(17) 0.8760(4) 0.5539(2) 0.0266(9) Uani 1 1 d .
O6 O 0.69579(18) 0.9830(4) 0.5740(2) 0.0234(8) Uani 1 1 d .
O7 O 0.57757(17) 0.6319(5) 0.6217(2) 0.0251(9) Uani 1 1 d .
O8 O 0.62098(17) 0.5437(5) 0.7385(2) 0.0261(9) Uani 1 1 d .
O1w O 0.51910(19) 0.9116(4) 0.4186(2) 0.0298(9) Uani 1 1 d .
H11 H 0.5435 0.9776 0.4427 0.045 Uiso 1 1 d R
H12 H 0.4837 0.9385 0.4094 0.045 Uiso 1 1 d R
O2w O 0.48040(18) 0.6316(4) 0.3692(2) 0.0353(11) Uani 1 1 d .
H21 H 0.4600 0.5575 0.3691 0.053 Uiso 1 1 d R
H22 H 0.5020 0.6134 0.3451 0.053 Uiso 1 1 d R
O3w O 0.43476(18) 1.0548(4) 0.2980(2) 0.109(3) Uani 1 1 d RU
H31 H 0.4245 1.0038 0.2580 0.163 Uiso 1 1 d R
H32 H 0.4493 1.1345 0.2916 0.163 Uiso 1 1 d R
O4w O 0.3988(4) 0.8910(10) 0.1629(5) 0.097(3) Uani 1 1 d U
H41 H 0.3746 0.8214 0.1453 0.146 Uiso 1 1 d R
H42 H 0.4021 0.9365 0.1264 0.146 Uiso 1 1 d R
O5w O 0.5000 0.7335(18) 0.2500 0.045(3) Uani 0.50 2 d SPU
H51 H 0.4703 0.7893 0.2286 0.068 Uiso 0.50 1 d PR
O6w O 0.5000 1.312(3) 0.2500 0.093(7) Uani 0.50 2 d SPU
H61 H 0.5230 1.3629 0.2869 0.139 Uiso 0.50 1 d PR
N1 N 0.6848(2) 0.3501(5) 0.4042(3) 0.0181(9) Uani 1 1 d .
N2 N 0.6440(2) 0.1837(5) 0.4506(3) 0.0251(11) Uani 1 1 d .
H2 H 0.6358 0.0978 0.4646 0.030 Uiso 1 1 calc R
N3 N 0.75685(19) 0.8347(5) 0.7039(3) 0.0186(9) Uani 1 1 d .
N4 N 0.7284(2) 0.6659(5) 0.7667(3) 0.0186(9) Uani 1 1 d .
C1 C 0.6400(2) 0.5785(6) 0.4207(3) 0.0200(10) Uani 1 1 d .
C2 C 0.6447(2) 0.4171(6) 0.4290(3) 0.0163(10) Uani 1 1 d .
C3 C 0.6181(3) 0.3144(6) 0.4572(3) 0.0195(11) Uani 1 1 d .
C4 C 0.5669(2) 0.3168(5) 0.4801(3) 0.0151(10) Uani 1 1 d .
C5 C 0.6839(3) 0.2096(6) 0.4192(3) 0.0226(11) Uani 1 1 d .
C6 C 0.7198(3) 0.0934(7) 0.4033(4) 0.0365(15) Uani 1 1 d .
H6A H 0.7584 0.1317 0.4094 0.055 Uiso 1 1 calc R
H6B H 0.6987 0.0588 0.3516 0.055 Uiso 1 1 calc R
H6C H 0.7256 0.0142 0.4386 0.055 Uiso 1 1 calc R
C7 C 0.6652(2) 0.8914(5) 0.5920(3) 0.0170(10) Uani 1 1 d .
C8 C 0.6968(2) 0.8046(5) 0.6615(3) 0.0158(10) Uani 1 1 d .
C9 C 0.6791(2) 0.7006(5) 0.7002(3) 0.0159(10) Uani 1 1 d .
C10 C 0.6224(2) 0.6219(5) 0.6858(3) 0.0163(9) Uani 1 1 d .
C11 C 0.7738(2) 0.7482(6) 0.7654(3) 0.0191(10) Uani 1 1 d .
C12 C 0.8363(3) 0.7464(9) 0.8269(4) 0.0435(18) Uani 1 1 d .
H12A H 0.8634 0.7923 0.8082 0.065 Uiso 1 1 calc R
H12B H 0.8488 0.6475 0.8410 0.065 Uiso 1 1 calc R
H12C H 0.8370 0.7983 0.8711 0.065 Uiso 1 1 calc R

loop_
_atom_site_aniso_label
_atom_site_aniso_U_11
_atom_site_aniso_U_22
_atom_site_aniso_U_33
_atom_site_aniso_U_23
_atom_site_aniso_U_13
_atom_site_aniso_U_12
Ho1 0.00964(14) 0.01002(15) 0.01893(15) -0.00086(8) 0.00466(10) -0.00126(7)
Zn1 0.0170(3) 0.0131(3) 0.0221(3) -0.0024(2) 0.0102(2) -0.0030(2)
O1 0.035(2) 0.019(2) 0.064(3) -0.002(2) 0.039(2) -0.0012(18)
O2 0.038(2) 0.018(2) 0.043(2) -0.0022(18) 0.030(2) -0.0042(17)
O3 0.0136(17) 0.0134(19) 0.028(2) -0.0012(14) 0.0113(15) 0.0001(13)
O4 0.024(2) 0.011(2) 0.045(3) -0.0013(16) 0.019(2) 0.0001(13)
O5 0.0170(18) 0.0142(19) 0.035(2) -0.0003(16) -0.0038(16) -0.0066(14)
O6 0.0243(19) 0.018(2) 0.0235(19) 0.0065(15) 0.0054(16) -0.0051(15)
O7 0.0193(19) 0.028(2) 0.0214(19) -0.0003(16) 0.0016(15) -0.0116(16)
O8 0.0213(19) 0.026(2) 0.028(2) 0.0063(17) 0.0073(16) -0.0089(16)
O1w 0.030(2) 0.018(2) 0.030(2) 0.0022(17) 0.0013(17) -0.0052(16)
O2w 0.031(2) 0.032(3) 0.033(2) -0.0048(19) 0.0023(18) -0.0184(19)
O3w 0.117(6) 0.078(5) 0.096(5) -0.014(4) 0.008(5) 0.025(4)
O4w 0.099(5) 0.094(6) 0.103(5) -0.030(5) 0.045(5) -0.007(4)
O5w 0.062(7) 0.048(7) 0.031(6) 0.000 0.025(5) 0.000
O6w 0.090(11) 0.098(11) 0.097(11) 0.000 0.045(8) 0.000
N1 0.018(2) 0.018(2) 0.021(2) -0.0010(18) 0.0112(18) 0.0014(17)
N2 0.028(3) 0.016(2) 0.038(3) 0.006(2) 0.022(2) 0.0061(18)
N3 0.012(2) 0.018(2) 0.021(2) 0.0027(17) 0.0031(17) -0.0017(16)
N4 0.015(2) 0.019(2) 0.018(2) 0.0017(17) 0.0027(17) -0.0016(17)
C1 0.018(2) 0.016(3) 0.026(3) -0.002(2) 0.008(2) -0.0005(19)
C2 0.011(2) 0.017(3) 0.021(2) -0.0014(19) 0.0081(18) 0.0009(18)
C3 0.020(3) 0.019(3) 0.022(3) 0.003(2) 0.012(2) 0.0043(19)
C4 0.014(2) 0.008(2) 0.022(2) 0.0015(17) 0.006(2) 0.0017(16)
C5 0.022(3) 0.022(3) 0.026(3) 0.003(2) 0.012(2) 0.004(2)
C6 0.039(4) 0.028(3) 0.054(4) 0.002(3) 0.031(3) 0.014(3)
C7 0.020(2) 0.009(2) 0.018(2) -0.0016(18) 0.0046(19) -0.0018(18)
C8 0.012(2) 0.013(2) 0.019(2) -0.0019(18) 0.0023(19) -0.0032(16)
C9 0.012(2) 0.016(3) 0.018(2) -0.0002(18) 0.0045(19) -0.0012(17)
C10 0.018(2) 0.009(2) 0.021(2) -0.0024(19) 0.0071(19) -0.0022(18)
C11 0.013(2) 0.020(3) 0.022(2) 0.005(2) 0.0043(19) -0.0023(19)
C12 0.020(3) 0.057(5) 0.040(4) 0.022(4) -0.002(3) -0.009(3)

loop_
_atom_type_symbol
_atom_type_description
_atom_type_scat_dispersion_real
_atom_type_scat_dispersion_imag
_atom_type_scat_source
C C 0.0033 0.0016 'International Tables Vol C Tables 4.2.6.8 and 6.1.1.4'
H H 0.0000 0.0000 'International Tables Vol C Tables 4.2.6.8 and 6.1.1.4'
N N 0.0061 0.0033 'International Tables Vol C Tables 4.2.6.8 and 6.1.1.4'
O O 0.0106 0.0060 'International Tables Vol C Tables 4.2.6.8 and 6.1.1.4'
Zn Zn 0.2839 1.4301 'International Tables Vol C Tables 4.2.6.8 and 6.1.1.4'
Ho Ho -0.2175 4.6783 'International Tables Vol C Tables 4.2.6.8 and 6.1.1.4'

loop_
_geom_angle_atom_site_label_1
_geom_angle_atom_site_label_2
_geom_angle_atom_site_label_3
_geom_angle
_geom_angle_site_symmetry_1
_geom_angle_site_symmetry_3
O1 Ho1 O5 78.43(17) . .
O1 Ho1 O7 107.17(17) . .
O5 Ho1 O7 76.86(14) . .
O1 Ho1 O2w 82.44(17) . .
O5 Ho1 O2w 136.09(15) . .
O7 Ho1 O2w 146.95(14) . .
O1 Ho1 O1w 88.21(17) . .
O5 Ho1 O1w 68.35(14) . .
O7 Ho1 O1w 138.20(15) . .
O2w Ho1 O1w 71.92(14) . .
O1 Ho1 O3 76.31(14) . .
O5 Ho1 O3 134.56(13) . .
O7 Ho1 O3 75.42(14) . .
O2w Ho1 O3 76.46(13) . .
O1w Ho1 O3 146.32(13) . .
O1 Ho1 O4 164.74(16) . 5_666
O5 Ho1 O4 95.22(14) . 5_666
O7 Ho1 O4 84.50(15) . 5_666
O2w Ho1 O4 93.08(15) . 5_666
O1w Ho1 O4 76.54(15) . 5_666
O3 Ho1 O4 116.94(12) . 5_666
O1 Ho1 O3 139.11(14) . 5_666
O5 Ho1 O3 139.61(14) . 5_666
O7 Ho1 O3 77.01(12) . 5_666
O2w Ho1 O3 75.69(13) . 5_666
O1w Ho1 O3 116.20(13) . 5_666
O3 Ho1 O3 65.27(13) . 5_666
O4 Ho1 O3 52.02(13) 5_666 5_666
N3 Zn1 N4 97.00(19) 7_666 6_565
N3 Zn1 N1 162.39(18) 7_666 .
N4 Zn1 N1 99.60(18) 6_565 .
N3 Zn1 O2 89.49(17) 7_666 .
N4 Zn1 O2 160.73(17) 6_565 .
N1 Zn1 O2 76.67(16) . .
N3 Zn1 O6 77.79(16) 7_666 7_666
N4 Zn1 O6 100.65(16) 6_565 7_666
N1 Zn1 O6 93.33(15) . 7_666
O2 Zn1 O6 98.46(16) . 7_666
N3 Zn1 O8 100.82(17) 7_666 6_565
N4 Zn1 O8 76.58(16) 6_565 6_565
N1 Zn1 O8 88.76(17) . 6_565
O2 Zn1 O8 84.40(16) . 6_565
O6 Zn1 O8 176.78(15) 7_666 6_565
C1 O1 Ho1 154.9(4) . .
C1 O2 Zn1 116.9(4) . .
C4 O3 Ho1 151.3(3) . .
C4 O3 Ho1 92.1(3) . 5_666
Ho1 O3 Ho1 114.73(13) . 5_666
C4 O4 Ho1 95.8(3) . 5_666
C7 O5 Ho1 138.5(3) . .
C7 O6 Zn1 112.7(3) . 7_666
C10 O7 Ho1 147.9(3) . .
C10 O8 Zn1 113.3(3) . 6_566
Ho1 O1w H11 109.5 . .
Ho1 O1w H12 109.5 . .
H11 O1w H12 109.5 . .
Ho1 O2w H21 109.5 . .
Ho1 O2w H22 109.5 . .
H21 O2w H22 109.5 . .
H31 O3w H32 109.9 . .
H41 O4w H42 109.4 . .
C5 N1 C2 106.6(4) . .
C5 N1 Zn1 139.1(4) . .
C2 N1 Zn1 112.5(3) . .
C5 N2 C3 108.6(5) . .
C5 N2 H2 125.7 . .
C3 N2 H2 125.7 . .
C11 N3 C8 105.7(4) . .
C11 N3 Zn1 139.7(4) . 7_666
C8 N3 Zn1 113.6(3) . 7_666
C11 N4 C9 105.3(4) . .
C11 N4 Zn1 139.7(4) . 6_566
C9 N4 Zn1 114.9(3) . 6_566
O2 C1 O1 124.5(5) . .
O2 C1 C2 116.1(5) . .
O1 C1 C2 119.4(5) . .
C3 C2 N1 109.5(5) . .
C3 C2 C1 134.4(5) . .
N1 C2 C1 116.2(4) . .
C2 C3 N2 105.1(5) . .
C2 C3 C4 133.8(5) . .
N2 C3 C4 120.5(5) . .
O3 C4 O4 119.7(5) . .
O3 C4 C3 121.9(4) . .
O4 C4 C3 118.4(4) . .
N1 C5 N2 110.2(5) . .
N1 C5 C6 126.6(5) . .
N2 C5 C6 123.2(5) . .
C5 C6 H6A 109.5 . .
C5 C6 H6B 109.5 . .
H6A C6 H6B 109.5 . .
C5 C6 H6C 109.5 . .
H6A C6 H6C 109.5 . .
H6B C6 H6C 109.5 . .
O6 C7 O5 122.5(5) . .
O6 C7 C8 117.3(4) . .
O5 C7 C8 120.1(5) . .
N3 C8 C9 108.1(4) . .
N3 C8 C7 117.5(4) . .
C9 C8 C7 134.2(5) . .
C8 C9 N4 108.0(4) . .
C8 C9 C10 135.1(5) . .
N4 C9 C10 116.9(4) . .
O8 C10 O7 121.6(5) . .
O8 C10 C9 117.4(5) . .
O7 C10 C9 121.0(5) . .
N3 C11 N4 112.8(4) . .
N3 C11 C12 123.2(5) . .
N4 C11 C12 123.9(5) . .
C11 C12 H12A 109.5 . .
C11 C12 H12B 109.5 . .
H12A C12 H12B 109.5 . .
C11 C12 H12C 109.5 . .
H12A C12 H12C 109.5 . .
H12B C12 H12C 109.5 . .

loop_
_geom_bond_atom_site_label_1
_geom_bond_atom_site_label_2
_geom_bond_distance
_geom_bond_site_symmetry_2
Ho1 O1 2.218(4) .
Ho1 O5 2.278(4) .
Ho1 O7 2.281(4) .
Ho1 O2w 2.316(4) .
Ho1 O1w 2.393(4) .
Ho1 O3 2.400(4) .
Ho1 O4 2.434(4) 5_666
Ho1 O3 2.517(3) 5_666
Zn1 N3 2.052(5) 7_666
Zn1 N4 2.067(5) 6_565
Zn1 N1 2.113(5) .
Zn1 O2 2.168(4) .
Zn1 O6 2.210(4) 7_666
Zn1 O8 2.247(4) 6_565
O1 C1 1.252(7) .
O2 C1 1.237(7) .
O3 C4 1.252(6) .
O3 Ho1 2.517(3) 5_666
O4 C4 1.260(6) .
O4 Ho1 2.434(4) 5_666
O5 C7 1.270(6) .
O6 C7 1.256(6) .
O6 Zn1 2.210(4) 7_666
O7 C10 1.264(6) .
O8 C10 1.244(6) .
O8 Zn1 2.247(4) 6_566
O1w H11 0.8400 .
O1w H12 0.8399 .
O2w H21 0.8400 .
O2w H22 0.8400 .
O3w H31 0.8405 .
O3w H32 0.8414 .
O4w H41 0.8401 .
O4w H42 0.8398 .
O5w H51 0.8400 .
O6w H61 0.8400 .
N1 C5 1.323(7) .
N1 C2 1.382(6) .
N2 C5 1.347(7) .
N2 C3 1.382(7) .
N2 H2 0.8800 .
N3 C11 1.333(7) .
N3 C8 1.373(6) .
N3 Zn1 2.052(5) 7_666
N4 C11 1.342(7) .
N4 C9 1.378(7) .
N4 Zn1 2.067(5) 6_566
C1 C2 1.489(7) .
C2 C3 1.368(7) .
C3 C4 1.472(7) .
C5 C6 1.482(8) .
C6 H6A 0.9600 .
C6 H6B 0.9600 .
C6 H6C 0.9600 .
C7 C8 1.466(7) .
C8 C9 1.376(7) .
C9 C10 1.473(7) .
C11 C12 1.490(8) .
C12 H12A 0.9600 .
C12 H12B 0.9600 .
C12 H12C 0.9600 .

loop_
_geom_hbond_atom_site_label_D
_geom_hbond_atom_site_label_H
_geom_hbond_atom_site_label_A
_geom_hbond_distance_DH
_geom_hbond_distance_HA
_geom_hbond_distance_DA
_geom_hbond_angle_DHA
_geom_hbond_site_symmetry_A
O1w H11 O4 0.84 2.16 2.853(6) 139.0 1_565
O1w H12 O3w 0.84 2.23 2.712(6) 116.2 .
O2w H21 O7 0.84 2.00 2.835(6) 171.9 5_666
O2w H22 O5w 0.84 2.10 2.666(7) 124.3 .
O3w H31 O4w 0.84 1.95 2.793(9) 177.9 .
O3w H32 O6w 0.84 2.36 3.169(18) 162.3 .
O4w H41 O2 0.84 1.93 2.750(10) 166.3 2_655
O4w H42 O1w 0.84 2.40 2.979(10) 127.0 2_655
O5w H51 O4w 0.84 1.92 2.745(13) 168.7 .
N2 H2 O6 0.88 2.26 2.843(6) 123.8 1_545

loop_
_geom_torsion_atom_site_label_1
_geom_torsion_atom_site_label_2
_geom_torsion_atom_site_label_3
_geom_torsion_atom_site_label_4
_geom_torsion
_geom_torsion_site_symmetry_1
_geom_torsion_site_symmetry_4
O5 Ho1 O1 C1 176.9(10) . .
O7 Ho1 O1 C1 104.7(10) . .
O2w Ho1 O1 C1 -42.9(10) . .
O1w Ho1 O1 C1 -114.9(10) . .
O3 Ho1 O1 C1 34.9(10) . .
O4 Ho1 O1 C1 -116.6(10) 5_666 .
O3 Ho1 O1 C1 14.8(12) 5_666 .
N3 Zn1 O2 C1 -173.1(4) 7_666 .
N4 Zn1 O2 C1 76.8(7) 6_565 .
N1 Zn1 O2 C1 -4.1(4) . .
O6 Zn1 O2 C1 -95.5(4) 7_666 .
O8 Zn1 O2 C1 86.0(4) 6_565 .
O1 Ho1 O3 C4 -7.7(7) . .
O5 Ho1 O3 C4 -65.8(7) . .
O7 Ho1 O3 C4 -119.9(7) . .
O2w Ho1 O3 C4 77.6(7) . .
O1w Ho1 O3 C4 57.2(8) . .
O4 Ho1 O3 C4 164.2(7) 5_666 .
O3 Ho1 O3 C4 157.9(8) 5_666 .
O1 Ho1 O3 Ho1 -165.6(2) . 5_666
O5 Ho1 O3 Ho1 136.33(18) . 5_666
O7 Ho1 O3 Ho1 82.19(16) . 5_666
O2w Ho1 O3 Ho1 -80.27(17) . 5_666
O1w Ho1 O3 Ho1 -100.7(2) . 5_666
O4 Ho1 O3 Ho1 6.3(2) 5_666 5_666
O3 Ho1 O3 Ho1 0.0 5_666 5_666
O1 Ho1 O5 C7 -45.2(6) . .
O7 Ho1 O5 C7 65.8(6) . .
O2w Ho1 O5 C7 -111.2(5) . .
O1w Ho1 O5 C7 -137.9(6) . .
O3 Ho1 O5 C7 12.1(7) . .
O4 Ho1 O5 C7 148.9(6) 5_666 .
O3 Ho1 O5 C7 116.7(5) 5_666 .
O1 Ho1 O7 C10 32.4(7) . .
O5 Ho1 O7 C10 -40.9(7) . .
O2w Ho1 O7 C10 135.3(6) . .
O1w Ho1 O7 C10 -74.8(8) . .
O3 Ho1 O7 C10 102.8(7) . .
O4 Ho1 O7 C10 -137.6(7) 5_666 .
O3 Ho1 O7 C10 170.2(7) 5_666 .
N3 Zn1 N1 C5 -149.1(6) 7_666 .
N4 Zn1 N1 C5 11.2(6) 6_565 .
O2 Zn1 N1 C5 171.9(6) . .
O6 Zn1 N1 C5 -90.2(6) 7_666 .
O8 Zn1 N1 C5 87.3(6) 6_565 .
N3 Zn1 N1 C2 49.0(7) 7_666 .
N4 Zn1 N1 C2 -150.8(3) 6_565 .
O2 Zn1 N1 C2 9.9(3) . .
O6 Zn1 N1 C2 107.8(4) 7_666 .
O8 Zn1 N1 C2 -74.6(4) 6_565 .
Zn1 O2 C1 O1 174.7(5) . .
Zn1 O2 C1 C2 -2.5(6) . .
Ho1 O1 C1 O2 136.7(8) . .
Ho1 O1 C1 C2 -46.2(13) . .
C5 N1 C2 C3 -1.8(6) . .
Zn1 N1 C2 C3 165.9(4) . .
C5 N1 C2 C1 177.6(5) . .
Zn1 N1 C2 C1 -14.6(6) . .
O2 C1 C2 C3 -169.1(6) . .
O1 C1 C2 C3 13.6(10) . .
O2 C1 C2 N1 11.7(7) . .
O1 C1 C2 N1 -165.7(5) . .
N1 C2 C3 N2 1.3(6) . .
C1 C2 C3 N2 -178.0(6) . .
N1 C2 C3 C4 -169.3(6) . .
C1 C2 C3 C4 11.4(11) . .
C5 N2 C3 C2 -0.4(7) . .
C5 N2 C3 C4 171.8(5) . .
Ho1 O3 C4 O4 -165.8(5) . .
Ho1 O3 C4 O4 -5.8(5) 5_666 .
Ho1 O3 C4 C3 12.4(10) . .
Ho1 O3 C4 C3 172.5(5) 5_666 .
Ho1 O4 C4 O3 6.0(5) 5_666 .
Ho1 O4 C4 C3 -172.3(4) 5_666 .
C2 C3 C4 O3 -19.0(10) . .
N2 C3 C4 O3 171.6(5) . .
C2 C3 C4 O4 159.3(6) . .
N2 C3 C4 O4 -10.2(8) . .
C2 N1 C5 N2 1.6(6) . .
Zn1 N1 C5 N2 -161.0(4) . .
C2 N1 C5 C6 -179.6(6) . .
Zn1 N1 C5 C6 17.8(10) . .
C3 N2 C5 N1 -0.8(7) . .
C3 N2 C5 C6 -179.6(6) . .
Zn1 O6 C7 O5 168.3(4) 7_666 .
Zn1 O6 C7 C8 -9.1(6) 7_666 .
Ho1 O5 C7 O6 126.6(5) . .
Ho1 O5 C7 C8 -56.0(8) . .
C11 N3 C8 C9 0.8(6) . .
Zn1 N3 C8 C9 -170.3(3) 7_666 .
C11 N3 C8 C7 176.6(5) . .
Zn1 N3 C8 C7 5.4(6) 7_666 .
O6 C7 C8 N3 3.0(7) . .
O5 C7 C8 N3 -174.5(5) . .
O6 C7 C8 C9 177.3(6) . .
O5 C7 C8 C9 -0.2(9) . .
N3 C8 C9 N4 -0.1(6) . .
C7 C8 C9 N4 -174.8(5) . .
N3 C8 C9 C10 -179.0(6) . .
C7 C8 C9 C10 6.3(11) . .
C11 N4 C9 C8 -0.6(6) . .
Zn1 N4 C9 C8 179.4(3) 6_566 .
C11 N4 C9 C10 178.5(5) . .
Zn1 N4 C9 C10 -1.4(6) 6_566 .
Zn1 O8 C10 O7 168.2(4) 6_566 .
Zn1 O8 C10 C9 -10.5(6) 6_566 .
Ho1 O7 C10 O8 -161.7(5) . .
Ho1 O7 C10 C9 17.0(10) . .
C8 C9 C10 O8 -172.6(6) . .
N4 C9 C10 O8 8.5(7) . .
C8 C9 C10 O7 8.6(9) . .
N4 C9 C10 O7 -170.2(5) . .
C8 N3 C11 N4 -1.3(7) . .
Zn1 N3 C11 N4 166.2(4) 7_666 .
C8 N3 C11 C12 -180.0(6) . .
Zn1 N3 C11 C12 -12.5(10) 7_666 .
C9 N4 C11 N3 1.2(6) . .
Zn1 N4 C11 N3 -178.9(4) 6_566 .
C9 N4 C11 C12 179.9(6) . .
Zn1 N4 C11 C12 -0.2(10) 6_566 .
